data_7056500
loop_
_publ_author_name
'Weck, Christian'
'Obst, Franziska'
'Nauha, Elisa'
'Schofield, Christopher J.'
'Gruber, Tobias'

_publ_section_title
;
 Synthesis of a bicyclic oxo-\g-lactam from a simple caprolactam
 derivative
;
_journal_name_full 'New J. Chem.'
_journal_paper_doi 10.1039/C7NJ02348K
_journal_year 2017
_chemical_formula_moiety 'C13 H21 N O5'
_chemical_formula_sum 'C13 H21 N O5'
_chemical_formula_weight 271.31
_chemical_name_systematic '1-tert-Butyl 2-methyl 7-oxoazepane-1,2-dicarboxylate'
_space_group_crystal_system orthorhombic
_space_group_IT_number 61
_space_group_name_Hall '-P 2ac 2ab'
_space_group_name_H-M_alt 'P b c a'
_symmetry_space_group_name_Hall '-P 2ac 2ab'
_symmetry_space_group_name_H-M 'P b c a'
_atom_sites_solution_hydrogens geom
_audit_creation_method SHELXL-2014/7
_audit_update_record
;
2016-12-14 deposited with the CCDC.
2017-07-28 downloaded from the CCDC.
;
_cell_angle_alpha 90
_cell_angle_beta 90
_cell_angle_gamma 90
_cell_formula_units_Z 8
_cell_length_a 10.8289(3)
_cell_length_b 12.9518(4)
_cell_length_c 20.3412(6)
_cell_measurement_reflns_used 9938
_cell_measurement_temperature 173(2)
_cell_measurement_theta_max 72.48
_cell_measurement_theta_min 3.41
_cell_volume 2852.93(15)
_computing_structure_refinement 'SHELXL-2014/7 (Sheldrick, 2014)'
_diffrn_ambient_temperature 173(2)
_diffrn_measured_fraction_theta_full 1.000
_diffrn_measured_fraction_theta_max 0.998
_diffrn_measurement_device_type 'Bruker D8 Venture Photon'
_diffrn_measurement_method '\f and \w scans'
_diffrn_radiation_type CuK\a
_diffrn_radiation_wavelength 1.54178
_diffrn_reflns_av_R_equivalents 0.0345
_diffrn_reflns_av_unetI/netI 0.0140
_diffrn_reflns_Laue_measured_fraction_full 1.000
_diffrn_reflns_Laue_measured_fraction_max 0.998
_diffrn_reflns_limit_h_max 11
_diffrn_reflns_limit_h_min -13
_diffrn_reflns_limit_k_max 16
_diffrn_reflns_limit_k_min -15
_diffrn_reflns_limit_l_max 25
_diffrn_reflns_limit_l_min -25
_diffrn_reflns_number 51777
_diffrn_reflns_point_group_measured_fraction_full 1.000
_diffrn_reflns_point_group_measured_fraction_max 0.998
_diffrn_reflns_theta_full 67.679
_diffrn_reflns_theta_max 72.471
_diffrn_reflns_theta_min 4.347
_exptl_absorpt_coefficient_mu 0.806
_exptl_absorpt_correction_T_max 0.7536
_exptl_absorpt_correction_T_min 0.6615
_exptl_absorpt_correction_type multi-scan
_exptl_absorpt_process_details 'Sheldrick, G. M. (1996). SADABS. University of G\"ottingen, Germany.'
_exptl_crystal_colour colourless
_exptl_crystal_density_diffrn 1.263
_exptl_crystal_description block
_exptl_crystal_F_000 1168
_exptl_crystal_recrystallization_method 'Re-crystallisation from solvent: ethyl acetate, n-hexane'
_exptl_crystal_size_max 0.341
_exptl_crystal_size_mid 0.211
_exptl_crystal_size_min 0.209
_refine_diff_density_max 0.352
_refine_diff_density_min -0.261
_refine_diff_density_rms 0.038
_refine_ls_extinction_coef 0.00186(16)
_refine_ls_extinction_expression Fc^*^=kFc[1+0.001xFc^2^\l^3^/sin(2\q)]^-1/4^
_refine_ls_extinction_method 'SHELXL-2014/7 (Sheldrick 2014'
_refine_ls_goodness_of_fit_ref 1.046
_refine_ls_hydrogen_treatment constr
_refine_ls_matrix_type full
_refine_ls_number_parameters 177
_refine_ls_number_reflns 2819
_refine_ls_number_restraints 0
_refine_ls_restrained_S_all 1.046
_refine_ls_R_factor_all 0.0395
_refine_ls_R_factor_gt 0.0369
_refine_ls_shift/su_max 0.001
_refine_ls_shift/su_mean 0.000
_refine_ls_structure_factor_coef Fsqd
_refine_ls_weighting_details 'w=1/[\s^2^(Fo^2^)+(0.0463P)^2^+1.2862P] where P=(Fo^2^+2Fc^2^)/3'
_refine_ls_weighting_scheme calc
_refine_ls_wR_factor_gt 0.0956
_refine_ls_wR_factor_ref 0.0979
_reflns_Friedel_coverage 0.000
_reflns_number_gt 2645
_reflns_number_total 2819
_reflns_threshold_expression 'I > 2\s(I)'
_cod_data_source_file c7nj02348k2.cif
_cod_data_source_block cu_TG_CW62_13_8_0m
_cod_database_code 7056500
_shelx_shelxl_version_number 2014/7
_shelx_space_group_comment
;
The symmetry employed for this shelxl refinement is uniquely defined
by the following loop, which should always be used as a source of
symmetry information in preference to the above space-group names.
They are only intended as comments.
;
_shelx_estimated_absorpt_t_min 0.771
_shelx_estimated_absorpt_t_max 0.850

loop_
_space_group_symop_operation_xyz
'x, y, z'
'-x+1/2, -y, z+1/2'
'-x, y+1/2, -z+1/2'
'x+1/2, -y+1/2, -z'
'-x, -y, -z'
'x-1/2, y, -z-1/2'
'x, -y-1/2, z-1/2'
'-x-1/2, y-1/2, z'

loop_
_atom_site_label
_atom_site_type_symbol
_atom_site_fract_x
_atom_site_fract_y
_atom_site_fract_z
_atom_site_U_iso_or_equiv
_atom_site_adp_type
_atom_site_occupancy
_atom_site_site_symmetry_order
_atom_site_calc_flag
_atom_site_refinement_flags_posn
_atom_site_refinement_flags_adp
O1 O 0.02299(8) 0.25316(7) 0.65463(5) 0.0327(2) Uani 1 1 d . .
O2 O 0.18157(8) 0.26705(7) 0.72511(4) 0.0311(2) Uani 1 1 d . .
O3 O 0.42845(8) 0.43719(8) 0.72427(4) 0.0328(2) Uani 1 1 d . .
O4 O 0.40685(8) 0.27476(7) 0.55523(5) 0.0331(2) Uani 1 1 d . .
O5 O 0.52347(8) 0.38969(8) 0.61054(5) 0.0341(2) Uani 1 1 d . .
N1 N 0.32081(9) 0.37665(8) 0.63483(5) 0.0224(2) Uani 1 1 d . .
C1 C -0.04550(13) 0.19728(12) 0.70451(8) 0.0409(4) Uani 1 1 d . .
H1A H -0.1279 0.1804 0.6877 0.061 Uiso 1 1 calc R U
H1B H -0.0533 0.2402 0.7440 0.061 Uiso 1 1 calc R U
H1C H -0.0016 0.1334 0.7155 0.061 Uiso 1 1 calc R U
C2 C 0.13537(11) 0.28398(9) 0.67252(6) 0.0227(3) Uani 1 1 d . .
C3 C 0.19891(11) 0.33722(9) 0.61507(6) 0.0224(3) Uani 1 1 d . .
H3 H 0.2169 0.2807 0.5830 0.027 Uiso 1 1 calc R U
C4 C 0.11970(12) 0.41462(10) 0.57687(6) 0.0267(3) Uani 1 1 d . .
H4A H 0.1696 0.4422 0.5401 0.032 Uiso 1 1 calc R U
H4B H 0.0489 0.3771 0.5575 0.032 Uiso 1 1 calc R U
C5 C 0.06977(12) 0.50524(10) 0.61633(7) 0.0305(3) Uani 1 1 d . .
H5A H 0.0255 0.5524 0.5861 0.037 Uiso 1 1 calc R U
H5B H 0.0091 0.4789 0.6486 0.037 Uiso 1 1 calc R U
C6 C 0.16807(12) 0.56645(9) 0.65281(6) 0.0286(3) Uani 1 1 d . .
H6A H 0.1303 0.6306 0.6700 0.034 Uiso 1 1 calc R U
H6B H 0.2333 0.5867 0.6212 0.034 Uiso 1 1 calc R U
C7 C 0.22794(11) 0.50797(9) 0.70997(6) 0.0248(3) Uani 1 1 d . .
H7A H 0.2572 0.5591 0.7426 0.030 Uiso 1 1 calc R U
H7B H 0.1636 0.4655 0.7316 0.030 Uiso 1 1 calc R U
C8 C 0.33482(11) 0.43836(9) 0.69223(6) 0.0228(3) Uani 1 1 d . .
C9 C 0.42006(11) 0.34036(9) 0.59689(6) 0.0232(3) Uani 1 1 d . .
C10 C 0.63989(11) 0.36030(12) 0.57736(7) 0.0327(3) Uani 1 1 d . .
C11 C 0.66885(15) 0.24677(15) 0.58943(9) 0.0482(4) Uani 1 1 d . .
H11A H 0.6101 0.2038 0.5651 0.072 Uiso 1 1 calc R U
H11B H 0.6622 0.2318 0.6365 0.072 Uiso 1 1 calc R U
H11C H 0.7530 0.2317 0.5744 0.072 Uiso 1 1 calc R U
C12 C 0.63204(14) 0.38495(12) 0.50486(7) 0.0391(3) Uani 1 1 d . .
H12A H 0.7120 0.3712 0.4841 0.059 Uiso 1 1 calc R U
H12B H 0.6105 0.4579 0.4991 0.059 Uiso 1 1 calc R U
H12C H 0.5685 0.3417 0.4844 0.059 Uiso 1 1 calc R U
C13 C 0.73373(15) 0.42814(19) 0.61158(10) 0.0693(7) Uani 1 1 d . .
H13A H 0.8157 0.4159 0.5927 0.104 Uiso 1 1 calc R U
H13B H 0.7352 0.4116 0.6586 0.104 Uiso 1 1 calc R U
H13C H 0.7111 0.5008 0.6057 0.104 Uiso 1 1 calc R U

loop_
_atom_site_aniso_label
_atom_site_aniso_U_11
_atom_site_aniso_U_22
_atom_site_aniso_U_33
_atom_site_aniso_U_23
_atom_site_aniso_U_13
_atom_site_aniso_U_12
O1 0.0209(4) 0.0388(5) 0.0382(5) 0.0089(4) 0.0022(4) -0.0086(4)
O2 0.0292(5) 0.0324(5) 0.0316(5) 0.0072(4) -0.0004(4) -0.0007(4)
O3 0.0240(5) 0.0460(6) 0.0284(5) -0.0080(4) -0.0012(4) -0.0008(4)
O4 0.0253(5) 0.0371(5) 0.0370(5) -0.0156(4) 0.0077(4) -0.0045(4)
O5 0.0211(5) 0.0439(5) 0.0372(5) -0.0179(4) 0.0117(4) -0.0099(4)
N1 0.0170(5) 0.0257(5) 0.0246(5) -0.0054(4) 0.0043(4) -0.0031(4)
C1 0.0258(7) 0.0412(8) 0.0558(9) 0.0167(7) 0.0104(6) -0.0058(6)
C2 0.0191(6) 0.0186(5) 0.0304(6) -0.0008(5) 0.0041(5) 0.0014(4)
C3 0.0181(5) 0.0241(6) 0.0251(6) -0.0037(5) 0.0029(4) -0.0035(4)
C4 0.0264(6) 0.0305(6) 0.0230(6) 0.0024(5) -0.0009(5) -0.0045(5)
C5 0.0305(7) 0.0296(6) 0.0314(7) 0.0052(5) -0.0013(5) 0.0046(5)
C6 0.0362(7) 0.0221(6) 0.0276(6) 0.0008(5) 0.0053(5) 0.0018(5)
C7 0.0273(6) 0.0248(6) 0.0222(6) -0.0031(5) 0.0053(5) -0.0008(5)
C8 0.0228(6) 0.0242(6) 0.0214(6) -0.0008(4) 0.0043(4) -0.0049(5)
C9 0.0205(6) 0.0248(6) 0.0242(6) -0.0010(5) 0.0046(4) -0.0021(4)
C10 0.0180(6) 0.0492(8) 0.0310(7) -0.0110(6) 0.0092(5) -0.0050(6)
C11 0.0326(8) 0.0642(10) 0.0478(9) 0.0111(8) 0.0057(7) 0.0122(7)
C12 0.0353(7) 0.0444(8) 0.0376(8) 0.0038(6) 0.0146(6) -0.0002(6)
C13 0.0284(8) 0.1105(17) 0.0690(12) -0.0498(12) 0.0183(8) -0.0273(10)

loop_
_atom_type_symbol
_atom_type_description
_atom_type_scat_dispersion_real
_atom_type_scat_dispersion_imag
_atom_type_scat_source
C C 0.0181 0.0091 'International Tables Vol C Tables 4.2.6.8 and 6.1.1.4'
H H 0.0000 0.0000 'International Tables Vol C Tables 4.2.6.8 and 6.1.1.4'
N N 0.0311 0.0180 'International Tables Vol C Tables 4.2.6.8 and 6.1.1.4'
O O 0.0492 0.0322 'International Tables Vol C Tables 4.2.6.8 and 6.1.1.4'

loop_
_exptl_crystal_face_index_h
_exptl_crystal_face_index_k
_exptl_crystal_face_index_l
_exptl_crystal_face_perp_dist
1.00 -1.00 -1.00 0.0680
-1.00 0.00 -1.00 0.1560
-1.00 0.00 0.00 0.1690
1.00 1.00 -1.00 0.0860
-1.00 -1.00 1.00 0.1290
0.00 1.00 1.00 0.0960
0.00 -1.00 -1.00 0.1060
1.00 0.00 -1.00 0.0450
0.00 -1.00 2.00 0.0600
0.00 1.00 -2.00 0.1100
-1.00 1.00 -2.00 0.1440
1.00 -1.00 2.00 0.0720
-1.00 1.00 -1.00 0.1560
1.00 -1.00 1.00 0.0670
1.00 2.00 -1.00 0.1030
-1.00 -2.00 1.00 0.1270
0.00 1.00 0.00 0.1160
-2.00 -1.00 -1.00 0.1680
2.00 1.00 1.00 0.0740
0.00 -2.00 -1.00 0.0910
0.00 0.00 -1.00 0.0980
-1.00 1.00 2.00 0.1350

loop_
_geom_angle_atom_site_label_1
_geom_angle_atom_site_label_2
_geom_angle_atom_site_label_3
_geom_angle
C2 O1 C1 115.20(11)
C9 O5 C10 120.18(9)
C9 N1 C8 123.87(10)
C9 N1 C3 114.86(9)
C8 N1 C3 120.98(9)
O1 C1 H1A 109.5
O1 C1 H1B 109.5
H1A C1 H1B 109.5
O1 C1 H1C 109.5
H1A C1 H1C 109.5
H1B C1 H1C 109.5
O2 C2 O1 124.71(11)
O2 C2 C3 125.35(11)
O1 C2 C3 109.83(10)
N1 C3 C2 110.68(10)
N1 C3 C4 114.46(10)
C2 C3 C4 115.68(10)
N1 C3 H3 104.9
C2 C3 H3 104.9
C4 C3 H3 104.9
C5 C4 C3 115.88(10)
C5 C4 H4A 108.3
C3 C4 H4A 108.3
C5 C4 H4B 108.3
C3 C4 H4B 108.3
H4A C4 H4B 107.4
C6 C5 C4 114.27(11)
C6 C5 H5A 108.7
C4 C5 H5A 108.7
C6 C5 H5B 108.7
C4 C5 H5B 108.7
H5A C5 H5B 107.6
C5 C6 C7 114.14(10)
C5 C6 H6A 108.7
C7 C6 H6A 108.7
C5 C6 H6B 108.7
C7 C6 H6B 108.7
H6A C6 H6B 107.6
C8 C7 C6 115.97(10)
C8 C7 H7A 108.3
C6 C7 H7A 108.3
C8 C7 H7B 108.3
C6 C7 H7B 108.3
H7A C7 H7B 107.4
O3 C8 N1 121.75(11)
O3 C8 C7 121.51(11)
N1 C8 C7 116.71(10)
O4 C9 O5 126.07(11)
O4 C9 N1 122.01(11)
O5 C9 N1 111.84(10)
O5 C10 C12 110.05(11)
O5 C10 C13 102.30(11)
C12 C10 C13 111.35(14)
O5 C10 C11 110.50(11)
C12 C10 C11 111.88(12)
C13 C10 C11 110.38(15)
C10 C11 H11A 109.5
C10 C11 H11B 109.5
H11A C11 H11B 109.5
C10 C11 H11C 109.5
H11A C11 H11C 109.5
H11B C11 H11C 109.5
C10 C12 H12A 109.5
C10 C12 H12B 109.5
H12A C12 H12B 109.5
C10 C12 H12C 109.5
H12A C12 H12C 109.5
H12B C12 H12C 109.5
C10 C13 H13A 109.5
C10 C13 H13B 109.5
H13A C13 H13B 109.5
C10 C13 H13C 109.5
H13A C13 H13C 109.5
H13B C13 H13C 109.5

loop_
_geom_bond_atom_site_label_1
_geom_bond_atom_site_label_2
_geom_bond_distance
O1 C2 1.3314(15)
O1 C1 1.4503(16)
O2 C2 1.2011(16)
O3 C8 1.2054(15)
O4 C9 1.2086(15)
O5 C9 1.3189(15)
O5 C10 1.4798(14)
N1 C9 1.4042(15)
N1 C8 1.4230(15)
N1 C3 1.4714(14)
C1 H1A 0.9800
C1 H1B 0.9800
C1 H1C 0.9800
C2 C3 1.5213(16)
C3 C4 1.5312(17)
C3 H3 1.0000
C4 C5 1.5212(18)
C4 H4A 0.9900
C4 H4B 0.9900
C5 C6 1.5206(18)
C5 H5A 0.9900
C5 H5B 0.9900
C6 C7 1.5317(17)
C6 H6A 0.9900
C6 H6B 0.9900
C7 C8 1.5109(16)
C7 H7A 0.9900
C7 H7B 0.9900
C10 C12 1.511(2)
C10 C13 1.513(2)
C10 C11 1.523(2)
C11 H11A 0.9800
C11 H11B 0.9800
C11 H11C 0.9800
C12 H12A 0.9800
C12 H12B 0.9800
C12 H12C 0.9800
C13 H13A 0.9800
C13 H13B 0.9800
C13 H13C 0.9800

loop_
_geom_torsion_atom_site_label_1
_geom_torsion_atom_site_label_2
_geom_torsion_atom_site_label_3
_geom_torsion_atom_site_label_4
_geom_torsion
C1 O1 C2 O2 1.29(18)
C1 O1 C2 C3 177.58(11)
C9 N1 C3 C2 123.47(11)
C8 N1 C3 C2 -50.59(14)
C9 N1 C3 C4 -103.65(12)
C8 N1 C3 C4 82.29(13)
O2 C2 C3 N1 -6.67(16)
O1 C2 C3 N1 177.07(9)
O2 C2 C3 C4 -138.93(12)
O1 C2 C3 C4 44.81(13)
N1 C3 C4 C5 -70.47(13)
C2 C3 C4 C5 60.01(14)
C3 C4 C5 C6 54.37(15)
C4 C5 C6 C7 -68.90(14)
C5 C6 C7 C8 85.07(14)
C9 N1 C8 O3 -24.17(18)
C3 N1 C8 O3 149.34(12)
C9 N1 C8 C7 154.05(11)
C3 N1 C8 C7 -32.44(15)
C6 C7 C8 O3 135.20(12)
C6 C7 C8 N1 -43.03(15)
C10 O5 C9 O4 -5.3(2)
C10 O5 C9 N1 177.89(11)
C8 N1 C9 O4 167.52(12)
C3 N1 C9 O4 -6.34(17)
C8 N1 C9 O5 -15.48(16)
C3 N1 C9 O5 170.66(10)
C9 O5 C10 C12 66.55(16)
C9 O5 C10 C13 -175.02(14)
C9 O5 C10 C11 -57.50(16)
